data_7127107
loop_
_publ_author_name
'Li, Jun'
'Ma, Yun'
'Liu, Suyi'
'Mao, Zhu'
'Chi, Zhenguo'
'Qian, Peng-Cheng'
'Wong, Wai-Yeung'

_publ_section_title
;
 Soft salts based on platinum(II) complexes with high emission quantum
 efficiencies in the near infrared region for <i>in vivo</i> imaging.
;
_journal_issue 78
_journal_name_full 'Chemical communications (Cambridge, England)'
_journal_page_first 11681
_journal_page_last 11684
_journal_paper_doi 10.1039/d0cc05366j
_journal_volume 56
_journal_year 2020
_chemical_formula_sum 'C12 H10 F N3 Pt S0.5'
_chemical_formula_weight 426.35
_space_group_crystal_system triclinic
_space_group_IT_number 2
_space_group_name_Hall '-P 1'
_space_group_name_H-M_alt 'P -1'
_atom_sites_solution_hydrogens geom
_audit_creation_method SHELXL-2014/7
_audit_update_record
;
2019-11-23 deposited with the CCDC.	2020-08-19 downloaded from the CCDC.
;
_cell_angle_alpha 87.61(2)
_cell_angle_beta 85.88(2)
_cell_angle_gamma 87.59(2)
_cell_formula_units_Z 4
_cell_length_a 6.768(2)
_cell_length_b 13.774(4)
_cell_length_c 13.880(4)
_cell_measurement_reflns_used 3704
_cell_measurement_temperature 173(2)
_cell_measurement_theta_max 67.63
_cell_measurement_theta_min 3.21
_cell_volume 1288.5(7)
_computing_cell_refinement 'Bruker SAINT'
_computing_data_collection 'Bruker APEX2'
_computing_data_reduction 'Bruker SAINT'
_computing_molecular_graphics 'Bruker SHELXTL'
_computing_publication_material 'Bruker SHELXTL'
_computing_structure_refinement 'SHELXL-2014/7 (Sheldrick, 2014)'
_computing_structure_solution 'SHELXS-97 (Sheldrick 2008)'
_diffrn_ambient_temperature 173(2)
_diffrn_measured_fraction_theta_full 0.778
_diffrn_measured_fraction_theta_max 0.771
_diffrn_measurement_device_type 'Bruker APEX-II CCD'
_diffrn_measurement_method '\f and \w scans'
_diffrn_radiation_type CuK\a
_diffrn_radiation_wavelength 1.54184
_diffrn_reflns_av_R_equivalents 0.0270
_diffrn_reflns_av_unetI/netI 0.0426
_diffrn_reflns_Laue_measured_fraction_full 0.778
_diffrn_reflns_Laue_measured_fraction_max 0.771
_diffrn_reflns_limit_h_max 7
_diffrn_reflns_limit_h_min -8
_diffrn_reflns_limit_k_max 15
_diffrn_reflns_limit_k_min -16
_diffrn_reflns_limit_l_max 13
_diffrn_reflns_limit_l_min -16
_diffrn_reflns_number 6635
_diffrn_reflns_point_group_measured_fraction_full 0.778
_diffrn_reflns_point_group_measured_fraction_max 0.771
_diffrn_reflns_theta_full 67.684
_diffrn_reflns_theta_max 68.160
_diffrn_reflns_theta_min 3.195
_exptl_absorpt_coefficient_mu 21.106
_exptl_absorpt_correction_T_max 0.7530
_exptl_absorpt_correction_T_min 0.4391
_exptl_absorpt_correction_type multi-scan
_exptl_absorpt_process_details SADABS
_exptl_crystal_colour orange
_exptl_crystal_density_diffrn 2.198
_exptl_crystal_description needle
_exptl_crystal_F_000 792
_exptl_crystal_size_max 0.230
_exptl_crystal_size_mid 0.030
_exptl_crystal_size_min 0.030
_refine_diff_density_max 2.715
_refine_diff_density_min -3.106
_refine_diff_density_rms 0.321
_refine_ls_extinction_method none
_refine_ls_goodness_of_fit_ref 1.189
_refine_ls_hydrogen_treatment constr
_refine_ls_matrix_type full
_refine_ls_number_parameters 335
_refine_ls_number_reflns 3619
_refine_ls_number_restraints 61
_refine_ls_restrained_S_all 1.182
_refine_ls_R_factor_all 0.0874
_refine_ls_R_factor_gt 0.0776
_refine_ls_shift/su_max 0.000
_refine_ls_shift/su_mean 0.000
_refine_ls_structure_factor_coef Fsqd
_refine_ls_weighting_details 'w=1/[\s^2^(Fo^2^)+(0.0511P)^2^+79.8364P] where P=(Fo^2^+2Fc^2^)/3'
_refine_ls_weighting_scheme calc
_refine_ls_wR_factor_gt 0.1909
_refine_ls_wR_factor_ref 0.1978
_reflns_Friedel_coverage 0.000
_reflns_number_gt 3174
_reflns_number_total 3619
_reflns_threshold_expression 'I > 2\s(I)'
_cod_data_source_file d0cc05366j2.cif
_cod_data_source_block shelx
_cod_depositor_comments 'Adding full bibliography for 7127107.cif.'
_cod_original_formula_sum 'C12 H10 F N3 Pt S0.50'
_cod_database_code 7127107
_shelx_shelxl_version_number 2014/7
_shelx_space_group_comment
;
The symmetry employed for this shelxl refinement is uniquely defined
by the following loop, which should always be used as a source of
symmetry information in preference to the above space-group names.
They are only intended as comments.
;
_shelx_estimated_absorpt_t_min 0.085
_shelx_estimated_absorpt_t_max 0.570

loop_
_space_group_symop_operation_xyz
'x, y, z'
'-x, -y, -z'

loop_
_atom_site_label
_atom_site_type_symbol
_atom_site_fract_x
_atom_site_fract_y
_atom_site_fract_z
_atom_site_U_iso_or_equiv
_atom_site_adp_type
_atom_site_occupancy
_atom_site_site_symmetry_order
_atom_site_calc_flag
_atom_site_refinement_flags_posn
_atom_site_refinement_flags_adp
_atom_site_refinement_flags_occupancy
_atom_site_disorder_assembly
_atom_site_disorder_group
Pt1 Pt 0.71116(14) 0.22653(8) 0.68256(9) 0.0533(4) Uani 1 1 d . . . . .
Pt2 Pt 0.20495(12) 0.19383(6) 0.72241(7) 0.0291(3) Uani 1 1 d . . . . .
S1 S 0.1437(9) 0.2403(5) 1.0382(5) 0.0471(14) Uani 1 1 d . . . . .
F1 F 0.706(3) 0.5977(16) 0.5381(13) 0.095(6) Uani 1 1 d . . . . .
F2 F 0.654(2) 0.5499(9) 0.8739(10) 0.047(3) Uani 1 1 d . . . . .
N1 N 0.752(4) 0.000(2) 0.699(3) 0.108(14) Uani 1 1 d . . . . .
N2 N 0.757(7) 0.226(3) 0.459(2) 0.132(16) Uani 1 1 d . . . . .
N3 N 0.683(3) 0.2448(14) 0.8281(17) 0.045(5) Uani 1 1 d . . . . .
N4 N 0.191(3) 0.3370(12) 0.7615(14) 0.035(4) Uani 1 1 d . . . . .
N5 N 0.232(4) 0.2166(13) 0.5664(13) 0.048(5) Uani 1 1 d D . . . .
H5A H 0.1396 0.2616 0.5467 0.057 Uiso 1 1 calc R U . A 1
H5B H 0.3547 0.2370 0.5461 0.057 Uiso 1 1 calc R U . A 1
N6 N 0.215(3) 0.0469(14) 0.6887(14) 0.052(6) Uani 1 1 d D . . . .
H6A H 0.2956 0.0121 0.7283 0.063 Uiso 1 1 calc R U . B 1
H6B H 0.0916 0.0229 0.6972 0.063 Uiso 1 1 calc R U . B 1
C1 C 0.696(3) 0.374(2) 0.6829(18) 0.047(6) Uani 1 1 d . . . . .
C2 C 0.705(4) 0.437(2) 0.6024(19) 0.054(7) Uani 1 1 d . . . . .
H2 H 0.7167 0.4137 0.5389 0.065 Uiso 1 1 calc R U . . .
C3 C 0.697(3) 0.534(2) 0.6178(17) 0.048(6) Uani 1 1 d . . . . .
C4 C 0.678(4) 0.5756(17) 0.705(2) 0.048(6) Uani 1 1 d . . . . .
H4 H 0.6688 0.6442 0.7111 0.057 Uiso 1 1 calc R U . . .
C5 C 0.673(3) 0.5110(15) 0.7849(15) 0.031(5) Uani 1 1 d . . . . .
C6 C 0.680(3) 0.4099(14) 0.7761(15) 0.026(4) Uani 1 1 d . . . . .
C7 C 0.668(3) 0.3374(14) 0.8567(14) 0.025(4) Uani 1 1 d . U . . .
C8 C 0.646(3) 0.3569(15) 0.9528(17) 0.035(5) Uani 1 1 d . . . . .
H8 H 0.6388 0.4221 0.9728 0.042 Uiso 1 1 calc R U . . .
C9 C 0.634(3) 0.2813(17) 1.0196(17) 0.040(5) Uani 1 1 d . . . . .
H9 H 0.6142 0.2939 1.0865 0.048 Uiso 1 1 calc R U . . .
C10 C 0.652(3) 0.1883(18) 0.991(2) 0.054(7) Uani 1 1 d . . . . .
H10 H 0.6497 0.1353 1.0367 0.065 Uiso 1 1 calc R U . . .
C11 C 0.672(3) 0.1722(16) 0.895(2) 0.047(7) Uani 1 1 d . . . . .
H11 H 0.6785 0.1072 0.8743 0.056 Uiso 1 1 calc R U . . .
C12 C 0.723(5) 0.074(3) 0.699(3) 0.102(16) Uani 1 1 d . . . . .
C13 C 0.737(5) 0.223(3) 0.549(4) 0.118(19) Uani 1 1 d . . . . .
C14 C 0.184(3) 0.4110(14) 0.7024(15) 0.032(5) Uani 1 1 d . . . . .
H14 H 0.1828 0.4013 0.6351 0.038 Uiso 1 1 calc R U . . .
C15 C 0.178(3) 0.5059(14) 0.7355(16) 0.033(5) Uani 1 1 d . U . . .
H15 H 0.1910 0.5606 0.6919 0.040 Uiso 1 1 calc R U . . .
C16 C 0.154(4) 0.5163(19) 0.834(2) 0.048(7) Uani 1 1 d . . . . .
H16 H 0.1322 0.5797 0.8585 0.057 Uiso 1 1 calc R U . . .
C17 C 0.158(3) 0.4495(16) 0.8890(16) 0.030(5) Uani 1 1 d . . . . .
H17 H 0.1562 0.4604 0.9562 0.036 Uiso 1 1 calc R U . . .
C18 C 0.166(3) 0.3487(13) 0.8565(13) 0.023(4) Uani 1 1 d . U . . .
C19 C 0.167(3) 0.2607(15) 0.9125(15) 0.029(4) Uani 1 1 d . U . . .
C20 C 0.184(3) 0.1736(13) 0.8656(15) 0.025(4) Uani 1 1 d . . . . .
C21 C 0.179(3) 0.0923(16) 0.9308(17) 0.039(5) Uani 1 1 d . U . . .
H21 H 0.1856 0.0269 0.9111 0.046 Uiso 1 1 calc R U . . .
C22 C 0.163(4) 0.117(2) 1.023(2) 0.053(7) Uani 1 1 d . . . . .
H22 H 0.1632 0.0705 1.0756 0.064 Uiso 1 1 calc R U . . .
C23 C 0.198(8) 0.119(2) 0.528(3) 0.044(14) Uani 0.53(7) 1 d D U P C 1
H23A H 0.0539 0.1094 0.5283 0.053 Uiso 0.53(7) 1 calc R U P C 1
H23B H 0.2538 0.1170 0.4598 0.053 Uiso 0.53(7) 1 calc R U P C 1
C24 C 0.293(7) 0.039(3) 0.5862(18) 0.029(11) Uani 0.53(7) 1 d D U P C 1
H24A H 0.2609 -0.0250 0.5621 0.034 Uiso 0.53(7) 1 calc R U P C 1
H24B H 0.4385 0.0441 0.5808 0.034 Uiso 0.53(7) 1 calc R U P C 1
C23' C 0.306(8) 0.123(2) 0.523(3) 0.040(15) Uani 0.47(7) 1 d D U P C 2
H23C H 0.2741 0.1222 0.4545 0.048 Uiso 0.47(7) 1 calc R U P C 2
H23D H 0.4508 0.1142 0.5264 0.048 Uiso 0.47(7) 1 calc R U P C 2
C24' C 0.200(10) 0.046(4) 0.5817(19) 0.047(16) Uani 0.47(7) 1 d D U P C 2
H24C H 0.2535 -0.0184 0.5593 0.056 Uiso 0.47(7) 1 calc R U P C 2
H24D H 0.0584 0.0507 0.5686 0.056 Uiso 0.47(7) 1 calc R U P C 2

loop_
_atom_site_aniso_label
_atom_site_aniso_U_11
_atom_site_aniso_U_22
_atom_site_aniso_U_33
_atom_site_aniso_U_23
_atom_site_aniso_U_13
_atom_site_aniso_U_12
Pt1 0.0274(5) 0.0593(7) 0.0766(8) -0.0467(6) -0.0001(5) -0.0024(5)
Pt2 0.0242(5) 0.0218(4) 0.0424(5) -0.0120(3) -0.0023(4) -0.0036(3)
S1 0.035(3) 0.058(4) 0.049(3) -0.005(3) -0.001(3) -0.008(3)
F1 0.102(16) 0.122(17) 0.057(10) 0.024(10) -0.005(11) -0.002(13)
F2 0.056(8) 0.030(6) 0.054(8) -0.014(6) 0.001(7) -0.004(6)
N1 0.057(16) 0.064(18) 0.20(4) -0.08(2) 0.05(2) -0.027(14)
N2 0.17(4) 0.14(3) 0.08(2) -0.08(2) 0.02(2) 0.04(3)
N3 0.014(8) 0.038(11) 0.084(15) -0.007(10) -0.001(10) -0.013(8)
N4 0.028(9) 0.030(9) 0.048(11) -0.010(8) -0.005(9) 0.008(8)
N5 0.076(15) 0.037(10) 0.030(9) 0.000(8) 0.000(10) -0.014(10)
N6 0.062(14) 0.034(10) 0.062(13) -0.015(9) -0.013(12) 0.016(10)
C1 0.024(11) 0.077(18) 0.040(13) -0.014(12) -0.008(11) 0.011(12)
C2 0.038(14) 0.08(2) 0.045(14) -0.009(13) -0.010(13) -0.019(14)
C3 0.029(12) 0.074(18) 0.041(13) 0.017(12) 0.001(11) -0.036(12)
C4 0.035(13) 0.034(12) 0.071(17) 0.017(12) 0.011(13) -0.017(10)
C5 0.019(9) 0.038(12) 0.037(11) -0.012(9) -0.001(9) -0.010(9)
C6 0.006(8) 0.035(11) 0.038(11) -0.006(9) -0.003(9) -0.009(8)
C7 0.022(6) 0.026(6) 0.030(6) -0.006(4) -0.004(4) -0.008(4)
C8 0.012(9) 0.034(11) 0.059(14) -0.014(10) 0.007(10) -0.011(8)
C9 0.026(11) 0.049(14) 0.044(13) 0.010(10) -0.007(11) -0.003(10)
C10 0.024(12) 0.043(14) 0.10(2) 0.013(14) -0.019(14) 0.001(10)
C11 0.017(10) 0.029(12) 0.10(2) -0.005(12) -0.024(13) -0.001(9)
C12 0.08(2) 0.08(2) 0.16(4) -0.08(3) -0.04(2) 0.03(2)
C13 0.06(2) 0.12(3) 0.18(5) -0.10(3) 0.04(3) -0.02(2)
C14 0.030(11) 0.030(11) 0.036(11) -0.001(9) -0.006(10) 0.001(9)
C15 0.028(8) 0.025(8) 0.047(9) 0.002(7) -0.003(7) -0.010(7)
C16 0.035(13) 0.045(15) 0.068(17) -0.039(14) -0.016(13) 0.005(12)
C17 0.010(9) 0.045(13) 0.037(11) -0.029(10) 0.000(9) 0.008(9)
C18 0.019(5) 0.022(5) 0.027(5) -0.003(4) -0.005(4) -0.006(4)
C19 0.015(7) 0.036(8) 0.035(8) -0.010(7) 0.000(7) -0.001(6)
C20 0.013(9) 0.017(9) 0.043(11) 0.004(8) 0.007(9) -0.003(7)
C21 0.029(8) 0.037(8) 0.050(9) -0.004(7) 0.004(8) -0.011(7)
C22 0.031(13) 0.069(17) 0.059(16) 0.026(13) -0.008(13) -0.012(12)
C23 0.046(16) 0.043(16) 0.043(16) -0.009(9) 0.003(10) 0.007(9)
C24 0.027(14) 0.029(14) 0.030(14) -0.009(9) -0.001(9) -0.006(9)
C23' 0.041(17) 0.039(17) 0.040(17) -0.007(9) -0.005(10) -0.009(10)
C24' 0.047(19) 0.045(18) 0.048(18) -0.006(10) -0.002(10) -0.003(10)

loop_
_atom_type_symbol
_atom_type_description
_atom_type_scat_dispersion_real
_atom_type_scat_dispersion_imag
_atom_type_scat_source
Pt Pt -4.5932 6.9264 'International Tables Vol C Tables 4.2.6.8 and 6.1.1.4'
S S 0.3331 0.5567 'International Tables Vol C Tables 4.2.6.8 and 6.1.1.4'
F F 0.0727 0.0534 'International Tables Vol C Tables 4.2.6.8 and 6.1.1.4'
N N 0.0311 0.0180 'International Tables Vol C Tables 4.2.6.8 and 6.1.1.4'
C C 0.0181 0.0091 'International Tables Vol C Tables 4.2.6.8 and 6.1.1.4'
H H 0.0000 0.0000 'International Tables Vol C Tables 4.2.6.8 and 6.1.1.4'

loop_
_geom_angle_atom_site_label_1
_geom_angle_atom_site_label_2
_geom_angle_atom_site_label_3
_geom_angle
_geom_angle_site_symmetry_1
_geom_angle_site_symmetry_3
_geom_angle_publ_flag
C13 Pt1 C1 93.8(16) . . ?
C13 Pt1 N3 174.3(15) . . ?
C1 Pt1 N3 80.6(9) . . ?
C13 Pt1 C12 92.5(18) . . ?
C1 Pt1 C12 173.8(14) . . ?
N3 Pt1 C12 93.2(13) . . ?
C20 Pt2 N4 80.6(7) . . ?
C20 Pt2 N6 97.1(8) . . ?
N4 Pt2 N6 177.6(8) . . ?
C20 Pt2 N5 179.2(8) . . ?
N4 Pt2 N5 99.1(7) . . ?
N6 Pt2 N5 83.2(8) . . ?
C22 S1 C19 90.0(11) . . ?
C11 N3 C7 119(2) . . ?
C11 N3 Pt1 124.5(17) . . ?
C7 N3 Pt1 116.3(16) . . ?
C14 N4 C18 120.2(17) . . ?
C14 N4 Pt2 125.1(15) . . ?
C18 N4 Pt2 114.3(14) . . ?
C23' N5 Pt2 108(2) . . ?
C23 N5 Pt2 105(2) . . ?
C23 N5 H5A 110.8 . . ?
Pt2 N5 H5A 110.8 . . ?
C23 N5 H5B 110.8 . . ?
Pt2 N5 H5B 110.8 . . ?
H5A N5 H5B 108.9 . . ?
C24 N6 Pt2 108.4(19) . . ?
C24' N6 Pt2 106(2) . . ?
C24 N6 H6A 110.0 . . ?
Pt2 N6 H6A 110.0 . . ?
C24 N6 H6B 110.0 . . ?
Pt2 N6 H6B 110.0 . . ?
H6A N6 H6B 108.4 . . ?
C2 C1 C6 121(2) . . ?
C2 C1 Pt1 126.3(19) . . ?
C6 C1 Pt1 112.7(19) . . ?
C3 C2 C1 117(2) . . ?
C3 C2 H2 121.3 . . ?
C1 C2 H2 121.3 . . ?
C2 C3 C4 126(2) . . ?
C2 C3 F1 118(2) . . ?
C4 C3 F1 116(2) . . ?
C3 C4 C5 115(2) . . ?
C3 C4 H4 122.4 . . ?
C5 C4 H4 122.4 . . ?
F2 C5 C4 117.2(19) . . ?
F2 C5 C6 120.3(19) . . ?
C4 C5 C6 122(2) . . ?
C1 C6 C5 118(2) . . ?
C1 C6 C7 116.8(19) . . ?
C5 C6 C7 125.5(18) . . ?
N3 C7 C8 121(2) . . ?
N3 C7 C6 113.5(18) . . ?
C8 C7 C6 126.0(18) . . ?
C9 C8 C7 119(2) . . ?
C9 C8 H8 120.4 . . ?
C7 C8 H8 120.4 . . ?
C10 C9 C8 120(2) . . ?
C10 C9 H9 120.0 . . ?
C8 C9 H9 120.0 . . ?
C11 C10 C9 119(3) . . ?
C11 C10 H10 120.6 . . ?
C9 C10 H10 120.6 . . ?
N3 C11 C10 122(2) . . ?
N3 C11 H11 118.9 . . ?
C10 C11 H11 118.9 . . ?
N1 C12 Pt1 170(4) . . ?
N2 C13 Pt1 177(4) . . ?
N4 C14 C15 121(2) . . ?
N4 C14 H14 119.4 . . ?
C15 C14 H14 119.4 . . ?
C16 C15 C14 117(2) . . ?
C16 C15 H15 121.4 . . ?
C14 C15 H15 121.4 . . ?
C17 C16 C15 122(2) . . ?
C17 C16 H16 119.0 . . ?
C15 C16 H16 119.0 . . ?
C16 C17 C18 122(2) . . ?
C16 C17 H17 119.1 . . ?
C18 C17 H17 119.1 . . ?
N4 C18 C19 114.1(16) . . ?
N4 C18 C17 116.8(18) . . ?
C19 C18 C17 128.9(18) . . ?
C20 C19 C18 118.7(18) . . ?
C20 C19 S1 111.0(15) . . ?
C18 C19 S1 130.3(15) . . ?
C19 C20 C21 112.3(19) . . ?
C19 C20 Pt2 112.1(14) . . ?
C21 C20 Pt2 135.6(15) . . ?
C22 C21 C20 113(2) . . ?
C22 C21 H21 123.6 . . ?
C20 C21 H21 123.6 . . ?
C21 C22 S1 114(2) . . ?
C21 C22 H22 123.0 . . ?
S1 C22 H22 123.0 . . ?
C24 C23 N5 111(3) . . ?
C24 C23 H23A 109.4 . . ?
N5 C23 H23A 109.4 . . ?
C24 C23 H23B 109.4 . . ?
N5 C23 H23B 109.4 . . ?
H23A C23 H23B 108.0 . . ?
N6 C24 C23 108(3) . . ?
N6 C24 H24A 110.0 . . ?
C23 C24 H24A 110.0 . . ?
N6 C24 H24B 110.0 . . ?
C23 C24 H24B 110.0 . . ?
H24A C24 H24B 108.4 . . ?
C24' C23' N5 105(3) . . ?
C24' C23' H23C 110.7 . . ?
N5 C23' H23C 110.7 . . ?
C24' C23' H23D 110.7 . . ?
N5 C23' H23D 110.7 . . ?
H23C C23' H23D 108.8 . . ?
C23' C24' N6 116(4) . . ?
C23' C24' H24C 108.3 . . ?
N6 C24' H24C 108.3 . . ?
C23' C24' H24D 108.3 . . ?
N6 C24' H24D 108.3 . . ?
H24C C24' H24D 107.4 . . ?

loop_
_geom_bond_atom_site_label_1
_geom_bond_atom_site_label_2
_geom_bond_distance
_geom_bond_site_symmetry_2
_geom_bond_publ_flag
Pt1 C13 1.85(5) . ?
Pt1 C1 2.04(3) . ?
Pt1 N3 2.04(2) . ?
Pt1 C12 2.10(4) . ?
Pt2 C20 1.99(2) . ?
Pt2 N4 2.063(16) . ?
Pt2 N6 2.093(18) . ?
Pt2 N5 2.171(18) . ?
S1 C22 1.72(3) . ?
S1 C19 1.75(2) . ?
F1 C3 1.38(3) . ?
F2 C5 1.36(2) . ?
N1 C12 1.03(4) . ?
N2 C13 1.24(6) . ?
N3 C11 1.33(4) . ?
N3 C7 1.35(3) . ?
N4 C14 1.28(3) . ?
N4 C18 1.33(3) . ?
N5 C23' 1.49(3) . ?
N5 C23 1.50(3) . ?
N5 H5A 0.9100 . ?
N5 H5B 0.9100 . ?
N6 C24 1.49(3) . ?
N6 C24' 1.50(3) . ?
N6 H6A 0.9100 . ?
N6 H6B 0.9100 . ?
C1 C2 1.38(4) . ?
C1 C6 1.40(3) . ?
C2 C3 1.35(4) . ?
C2 H2 0.9500 . ?
C3 C4 1.36(4) . ?
C4 C5 1.39(3) . ?
C4 H4 0.9500 . ?
C5 C6 1.40(3) . ?
C6 C7 1.47(3) . ?
C7 C8 1.37(3) . ?
C8 C9 1.37(3) . ?
C8 H8 0.9500 . ?
C9 C10 1.36(3) . ?
C9 H9 0.9500 . ?
C10 C11 1.35(4) . ?
C10 H10 0.9500 . ?
C11 H11 0.9500 . ?
C14 C15 1.40(3) . ?
C14 H14 0.9500 . ?
C15 C16 1.38(3) . ?
C15 H15 0.9500 . ?
C16 C17 1.17(4) . ?
C16 H16 0.9500 . ?
C17 C18 1.48(3) . ?
C17 H17 0.9500 . ?
C18 C19 1.41(3) . ?
C19 C20 1.39(3) . ?
C20 C21 1.41(3) . ?
C21 C22 1.33(4) . ?
C21 H21 0.9500 . ?
C22 H22 0.9500 . ?
C23 C24 1.49(4) . ?
C23 H23A 0.9900 . ?
C23 H23B 0.9900 . ?
C24 H24A 0.9900 . ?
C24 H24B 0.9900 . ?
C23' C24' 1.49(4) . ?
C23' H23C 0.9900 . ?
C23' H23D 0.9900 . ?
C24' H24C 0.9900 . ?
C24' H24D 0.9900 . ?
